data_2016301
loop_
_publ_author_name
'Ruth, Kai'
'Kunz, Kerstin'
'Lerner, Hans-Wolfram'
'Bolte, Michael'

_publ_section_title
;
 Setting ambiguity in <i>C</i>2/<i>c</i> with
 dibromidotetrakis(1<i>H</i>-pyrazole-\k<i>N</i>^2^)manganese(II) as an
 example
;
_journal_coeditor_code BG3059
_journal_issue 12
_journal_name_full 'Acta Crystallographica Section C'
_journal_page_first m566
_journal_page_last m569
_journal_paper_doi 10.1107/S0108270107052419
_journal_volume 63
_journal_year 2007
_chemical_formula_iupac '[Mn Br2 (C3 H4 N2)4]'
_chemical_formula_moiety 'C12 H16 Br2 Mn N8'
_chemical_formula_sum 'C12 H16 Br2 Mn N8'
_chemical_formula_weight 487.09
_chemical_name_systematic
;
Dibromidotetrakis(1H-pyrazole-\kN^3^)manganese(II)
;
_space_group_IT_number 15
_symmetry_cell_setting monoclinic
_symmetry_space_group_name_Hall '-C 2yc'
_symmetry_space_group_name_H-M 'C 1 2/c 1'
_atom_sites_solution_hydrogens geom
_atom_sites_solution_primary direct
_atom_sites_solution_secondary difmap
_audit_creation_method SHELXL97
_cell_angle_alpha 90.00
_cell_angle_beta 118.864(11)
_cell_angle_gamma 90.00
_cell_formula_units_Z 4
_cell_length_a 14.430(2)
_cell_length_b 9.4424(8)
_cell_length_c 14.725(2)
_cell_measurement_reflns_used 5047
_cell_measurement_temperature 173(2)
_cell_measurement_theta_max 25.7
_cell_measurement_theta_min 3.5
_cell_volume 1757.1(4)
_computing_cell_refinement 'X-AREA (Stoe & Cie, 2001)'
_computing_data_collection 'X-AREA (Stoe & Cie, 2001)'
_computing_data_reduction 'X-AREA (Stoe & Cie, 2001)'
_computing_molecular_graphics
;
PLATON (Spek, 2003) and XP in SHELXTL-Plus (Sheldrick, 1991)
;
_computing_publication_material 'SHELXL97 (Sheldrick, 1997)'
_computing_structure_refinement 'SHELXL97 (Sheldrick, 1997)'
_computing_structure_solution 'SHELXS97 (Sheldrick, 1990)'
_diffrn_ambient_temperature 173(2)
_diffrn_measured_fraction_theta_full 0.997
_diffrn_measured_fraction_theta_max 0.990
_diffrn_measurement_device_type 'Stoe IPDS II two-circle'
_diffrn_measurement_method \w
_diffrn_radiation_monochromator graphite
_diffrn_radiation_source 'fine-focus sealed tube'
_diffrn_radiation_type MoK\a
_diffrn_radiation_wavelength 0.71073
_diffrn_reflns_av_R_equivalents 0.0693
_diffrn_reflns_av_sigmaI/netI 0.0751
_diffrn_reflns_limit_h_max 17
_diffrn_reflns_limit_h_min -17
_diffrn_reflns_limit_k_max 11
_diffrn_reflns_limit_k_min -11
_diffrn_reflns_limit_l_max 17
_diffrn_reflns_limit_l_min -17
_diffrn_reflns_number 8394
_diffrn_reflns_theta_full 25.00
_diffrn_reflns_theta_max 25.62
_diffrn_reflns_theta_min 3.49
_diffrn_standards_number 0
_exptl_absorpt_coefficient_mu 5.310
_exptl_absorpt_correction_T_max 0.47
_exptl_absorpt_correction_T_min 0.41
_exptl_absorpt_correction_type multi-scan
_exptl_absorpt_process_details '[MULABS (Spek, 2003; Blessing, 1995)]'
_exptl_crystal_colour 'light yellow'
_exptl_crystal_density_diffrn 1.841
_exptl_crystal_density_method 'not measured'
_exptl_crystal_description block
_exptl_crystal_F_000 956
_exptl_crystal_size_max 0.17
_exptl_crystal_size_mid 0.16
_exptl_crystal_size_min 0.14
_refine_diff_density_max 2.752
_refine_diff_density_min -0.833
_refine_ls_extinction_method none
_refine_ls_goodness_of_fit_ref 1.025
_refine_ls_hydrogen_treatment constr
_refine_ls_matrix_type full
_refine_ls_number_parameters 106
_refine_ls_number_reflns 1644
_refine_ls_number_restraints 0
_refine_ls_restrained_S_all 1.025
_refine_ls_R_factor_all 0.0933
_refine_ls_R_factor_gt 0.0658
_refine_ls_shift/su_max 0.000
_refine_ls_shift/su_mean 0.000
_refine_ls_structure_factor_coef Fsqd
_refine_ls_weighting_details 'calc w = 1/[\s^2^(Fo^2^)+(0.1049P)^2^] where P=(Fo^2^+2Fc^2^)/3'
_refine_ls_weighting_scheme calc
_refine_ls_wR_factor_gt 0.1562
_refine_ls_wR_factor_ref 0.1686
_reflns_number_gt 1207
_reflns_number_total 1644
_reflns_threshold_expression I>2\s(I)
_cod_data_source_file bg3059.cif
_cod_data_source_block I
_cod_original_sg_symbol_H-M 'C 2/c'
_cod_database_code 2016301
_cod_database_fobs_code 2016301

loop_
_symmetry_equiv_pos_as_xyz
'x, y, z'
'-x, y, -z+1/2'
'x+1/2, y+1/2, z'
'-x+1/2, y+1/2, -z+1/2'
'-x, -y, -z'
'x, -y, z-1/2'
'-x+1/2, -y+1/2, -z'
'x+1/2, -y+1/2, z-1/2'

loop_
_atom_site_type_symbol
_atom_site_label
_atom_site_fract_x
_atom_site_fract_y
_atom_site_fract_z
_atom_site_U_iso_or_equiv
_atom_site_adp_type
_atom_site_calc_flag
_atom_site_refinement_flags
_atom_site_occupancy
Mn Mn1 0.5000 0.5000 0.5000 0.0217(4) Uani d S 1
Br Br1 0.58177(7) 0.68530(9) 0.41305(7) 0.0283(3) Uani d . 1
N N1 0.5596(5) 0.3184(8) 0.4446(5) 0.0236(14) Uani d . 1
N N2 0.6167(7) 0.3385(8) 0.3954(7) 0.040(2) Uani d . 1
H H2 0.6356 0.4224 0.3840 0.048 Uiso calc R 1
C C3 0.6418(9) 0.2159(11) 0.3657(9) 0.042(2) Uani d . 1
H H3 0.6817 0.2050 0.3303 0.051 Uiso calc R 1
C C4 0.5982(8) 0.1098(10) 0.3968(8) 0.037(2) Uani d . 1
H H4 0.6017 0.0107 0.3877 0.045 Uiso calc R 1
C C5 0.5476(7) 0.1789(9) 0.4447(7) 0.0263(18) Uani d . 1
H H5 0.5095 0.1321 0.4735 0.032 Uiso calc R 1
N N11 0.3468(5) 0.4919(7) 0.3476(5) 0.0245(14) Uani d . 1
N N12 0.3291(6) 0.5611(9) 0.2605(6) 0.0317(17) Uani d . 1
H H12 0.3757 0.6168 0.2561 0.038 Uiso calc R 1
C C13 0.2319(7) 0.5349(11) 0.1809(8) 0.037(2) Uani d . 1
H H13 0.2023 0.5723 0.1127 0.044 Uiso calc R 1
C C14 0.1836(7) 0.4424(12) 0.2186(9) 0.046(3) Uani d . 1
H H14 0.1143 0.4039 0.1818 0.056 Uiso calc R 1
C C15 0.2585(6) 0.4180(9) 0.3223(7) 0.0259(18) Uani d . 1
H H15 0.2481 0.3576 0.3682 0.031 Uiso calc R 1

loop_
_atom_site_aniso_label
_atom_site_aniso_U_11
_atom_site_aniso_U_22
_atom_site_aniso_U_33
_atom_site_aniso_U_12
_atom_site_aniso_U_13
_atom_site_aniso_U_23
Mn1 0.0233(8) 0.0188(9) 0.0254(9) 0.0003(6) 0.0137(7) -0.0010(7)
Br1 0.0344(5) 0.0217(5) 0.0350(5) -0.0016(4) 0.0216(4) 0.0011(4)
N1 0.026(3) 0.023(4) 0.027(3) 0.001(3) 0.017(3) 0.000(3)
N2 0.058(5) 0.024(5) 0.062(5) -0.002(4) 0.049(5) -0.001(4)
C3 0.055(6) 0.034(6) 0.058(6) -0.001(4) 0.043(5) -0.007(5)
C4 0.046(5) 0.019(5) 0.056(6) -0.003(4) 0.033(5) -0.012(4)
C5 0.033(4) 0.016(4) 0.038(5) 0.001(3) 0.023(4) 0.002(3)
N11 0.029(3) 0.020(4) 0.029(4) 0.000(3) 0.018(3) -0.003(3)
N12 0.034(4) 0.032(4) 0.030(4) 0.001(3) 0.016(3) 0.001(3)
C13 0.034(5) 0.035(6) 0.030(5) 0.006(4) 0.007(4) -0.006(4)
C14 0.022(4) 0.041(6) 0.053(7) 0.000(4) -0.001(4) -0.015(5)
C15 0.025(4) 0.017(4) 0.041(5) -0.002(3) 0.020(4) 0.000(3)

loop_
_atom_type_symbol
_atom_type_description
_atom_type_scat_dispersion_real
_atom_type_scat_dispersion_imag
_atom_type_scat_source
C C 0.0033 0.0016 'International Tables Vol C Tables 4.2.6.8 and 6.1.1.4'
H H 0.0000 0.0000 'International Tables Vol C Tables 4.2.6.8 and 6.1.1.4'
Br Br -0.2901 2.4595 'International Tables Vol C Tables 4.2.6.8 and 6.1.1.4'
Mn Mn 0.3368 0.7283 'International Tables Vol C Tables 4.2.6.8 and 6.1.1.4'
N N 0.0061 0.0033 'International Tables Vol C Tables 4.2.6.8 and 6.1.1.4'

loop_
_geom_angle_atom_site_label_1
_geom_angle_atom_site_label_2
_geom_angle_atom_site_label_3
_geom_angle_site_symmetry_1
_geom_angle_site_symmetry_3
_geom_angle
N1 Mn1 N1 . 5_666 180.0(3)
N1 Mn1 N11 . 5_666 91.4(2)
N1 Mn1 N11 5_666 5_666 88.6(2)
N1 Mn1 N11 . . 88.6(2)
N1 Mn1 N11 5_666 . 91.4(2)
N11 Mn1 N11 5_666 . 180.0(3)
N1 Mn1 Br1 . 5_666 90.50(18)
N1 Mn1 Br1 5_666 5_666 89.50(18)
N11 Mn1 Br1 5_666 5_666 89.59(18)
N11 Mn1 Br1 . 5_666 90.41(18)
N1 Mn1 Br1 . . 89.50(18)
N1 Mn1 Br1 5_666 . 90.50(18)
N11 Mn1 Br1 5_666 . 90.41(18)
N11 Mn1 Br1 . . 89.59(18)
Br1 Mn1 Br1 5_666 . 180.0
C5 N1 N2 . . 104.7(7)
C5 N1 Mn1 . . 133.3(5)
N2 N1 Mn1 . . 122.0(5)
C3 N2 N1 . . 112.6(8)
C3 N2 H2 . . 123.7
N1 N2 H2 . . 123.7
N2 C3 C4 . . 106.2(9)
N2 C3 H3 . . 126.9
C4 C3 H3 . . 126.9
C3 C4 C5 . . 105.3(8)
C3 C4 H4 . . 127.4
C5 C4 H4 . . 127.4
N1 C5 C4 . . 111.3(7)
N1 C5 H5 . . 124.4
C4 C5 H5 . . 124.4
C15 N11 N12 . . 105.7(7)
C15 N11 Mn1 . . 129.4(6)
N12 N11 Mn1 . . 124.9(5)
C13 N12 N11 . . 112.2(8)
C13 N12 H12 . . 123.9
N11 N12 H12 . . 123.9
N12 C13 C14 . . 106.3(9)
N12 C13 H13 . . 126.9
C14 C13 H13 . . 126.9
C13 C14 C15 . . 105.5(8)
C13 C14 H14 . . 127.2
C15 C14 H14 . . 127.2
N11 C15 C14 . . 110.3(8)
N11 C15 H15 . . 124.8
C14 C15 H15 . . 124.8

loop_
_geom_bond_atom_site_label_1
_geom_bond_atom_site_label_2
_geom_bond_site_symmetry_2
_geom_bond_distance
Mn1 N1 . 2.241(7)
Mn1 N1 5_666 2.241(7)
Mn1 N11 5_666 2.267(7)
Mn1 N11 . 2.267(7)
Mn1 Br1 5_666 2.7480(9)
Mn1 Br1 . 2.7481(9)
N1 C5 . 1.329(11)
N1 N2 . 1.349(10)
N2 C3 . 1.347(13)
N2 H2 . 0.8800
C3 C4 . 1.374(15)
C3 H3 . 0.9500
C4 C5 . 1.397(13)
C4 H4 . 0.9500
C5 H5 . 0.9500
N11 C15 . 1.339(10)
N11 N12 . 1.349(10)
N12 C13 . 1.347(12)
N12 H12 . 0.8800
C13 C14 . 1.390(17)
C13 H13 . 0.9500
C14 C15 . 1.400(14)
C14 H14 . 0.9500
C15 H15 . 0.9500

loop_
_geom_hbond_atom_site_label_D
_geom_hbond_atom_site_label_H
_geom_hbond_atom_site_label_A
_geom_hbond_site_symmetry_A
_geom_hbond_distance_DH
_geom_hbond_distance_HA
_geom_hbond_distance_DA
_geom_hbond_angle_DHA
N2 H2 Br1 . 0.88 2.70 3.342(8) 131.3
N12 H12 Br1 . 0.88 2.82 3.437(8) 128.1
N12 H12 Br1 2_655 0.88 2.91 3.568(8) 132.7

loop_
_geom_torsion_atom_site_label_1
_geom_torsion_atom_site_label_2
_geom_torsion_atom_site_label_3
_geom_torsion_atom_site_label_4
_geom_torsion_site_symmetry_1
_geom_torsion
N11 Mn1 N1 C5 5_666 96.4(8)
N11 Mn1 N1 C5 . -83.6(8)
Br1 Mn1 N1 C5 5_666 6.8(7)
Br1 Mn1 N1 C5 . -173.2(7)
N11 Mn1 N1 N2 5_666 -87.2(7)
N11 Mn1 N1 N2 . 92.8(7)
Br1 Mn1 N1 N2 5_666 -176.8(7)
Br1 Mn1 N1 N2 . 3.2(7)
C5 N1 N2 C3 . -0.7(11)
Mn1 N1 N2 C3 . -178.0(7)
N1 N2 C3 C4 . 0.3(13)
N2 C3 C4 C5 . 0.2(13)
N2 N1 C5 C4 . 0.8(10)
Mn1 N1 C5 C4 . 177.6(6)
C3 C4 C5 N1 . -0.6(12)
N1 Mn1 N11 C15 . 89.7(7)
N1 Mn1 N11 C15 5_666 -90.3(7)
Br1 Mn1 N11 C15 5_666 -0.8(7)
Br1 Mn1 N11 C15 . 179.2(7)
N1 Mn1 N11 N12 . -87.8(6)
N1 Mn1 N11 N12 5_666 92.2(6)
Br1 Mn1 N11 N12 5_666 -178.3(6)
Br1 Mn1 N11 N12 . 1.7(6)
C15 N11 N12 C13 . 0.7(10)
Mn1 N11 N12 C13 . 178.7(6)
N11 N12 C13 C14 . -0.3(11)
N12 C13 C14 C15 . -0.3(11)
N12 N11 C15 C14 . -0.9(10)
Mn1 N11 C15 C14 . -178.8(6)
C13 C14 C15 N11 . 0.8(11)
